data_8104921
loop_
_publ_author_name
'Hosten, Eric C.'
'Betz, Richard'

_publ_section_title
;
 The crystal structure of bi-1,1&#x2032;-cyclopentane-1,1&#x2032;-diol,
 C10H18O2
;
_journal_issue 1
_journal_name_full 'Zeitschrift f\"ur Kristallographie - New Crystal Structures'
_journal_page_first 197
_journal_page_last 199
_journal_paper_doi 10.1515/ncrs-2020-0511
_journal_volume 236
_journal_year 2021
_chemical_formula_moiety 'C10 H18 O2'
_chemical_formula_sum 'C10 H18 O2'
_chemical_formula_weight 170.24
_chemical_name_common bi-1,1'-cyclopentane-1,1'-diol
_chemical_name_systematic bi-1,1'-cyclopentane-1,1'-diol
_space_group_crystal_system monoclinic
_space_group_IT_number 15
_space_group_name_Hall '-C 2yc'
_space_group_name_H-M_alt 'C 1 2/c 1'
_atom_sites_solution_hydrogens mixed
_atom_sites_solution_primary SHELXS
_atom_sites_solution_secondary difmap
_cell_angle_alpha 90
_cell_angle_beta 115.327(2)
_cell_angle_gamma 90
_cell_formula_units_Z 8
_cell_length_a 10.0025(5)
_cell_length_b 18.8285(9)
_cell_length_c 11.2384(6)
_cell_measurement_reflns_used 9903
_cell_measurement_temperature 200(2)
_cell_measurement_theta_max 28.34
_cell_measurement_theta_min 2.16
_cell_volume 1913.11(17)
_computing_cell_refinement 'SAINT [1]'
_computing_data_collection 'APEX2 [1]'
_computing_data_reduction 'SAINT [1]'
_computing_molecular_graphics 'ORTEP3 [3], Mercury [4]'
_computing_publication_material 'SHELXL-97 [2], PLATON [5]'
_computing_structure_refinement 'SHELXL-97 [2]'
_computing_structure_solution 'SHELXS-97 [2]'
_diffrn_ambient_temperature 200(2)
_diffrn_measured_fraction_theta_full 1.000
_diffrn_measured_fraction_theta_max 0.999
_diffrn_measurement_device_type 'Bruker APEX-II CCD'
_diffrn_measurement_method '\f and \w scans'
_diffrn_radiation_monochromator graphite
_diffrn_radiation_type MoK\a
_diffrn_radiation_wavelength 0.71073
_diffrn_reflns_av_R_equivalents 0.0348
_diffrn_reflns_av_sigmaI/netI 0.0160
_diffrn_reflns_Laue_measured_fraction_full 1.000
_diffrn_reflns_Laue_measured_fraction_max 0.999
_diffrn_reflns_limit_h_max 13
_diffrn_reflns_limit_h_min -13
_diffrn_reflns_limit_k_max 25
_diffrn_reflns_limit_k_min -25
_diffrn_reflns_limit_l_max 15
_diffrn_reflns_limit_l_min -14
_diffrn_reflns_number 23032
_diffrn_reflns_point_group_measured_fraction_full 1.000
_diffrn_reflns_point_group_measured_fraction_max 0.999
_diffrn_reflns_theta_full 25.242
_diffrn_reflns_theta_max 28.343
_diffrn_reflns_theta_min 2.163
_exptl_absorpt_coefficient_mu 0.080
_exptl_absorpt_correction_T_max 1.0000
_exptl_absorpt_correction_T_min 0.9206
_exptl_absorpt_correction_type numerical
_exptl_absorpt_process_details
;                                                              
SADABS [6]                                         
;
_exptl_crystal_colour yellow
_exptl_crystal_density_diffrn 1.182
_exptl_crystal_description blocks
_exptl_crystal_F_000 752
_exptl_crystal_size_max 0.594
_exptl_crystal_size_mid 0.492
_exptl_crystal_size_min 0.406
_refine_diff_density_max 0.617
_refine_diff_density_min -0.307
_refine_diff_density_rms 0.049
_refine_ls_extinction_coef .
_refine_ls_extinction_method none
_refine_ls_goodness_of_fit_ref 1.093
_refine_ls_hydrogen_treatment constr
_refine_ls_matrix_type full
_refine_ls_number_parameters 113
_refine_ls_number_reflns 2394
_refine_ls_number_restraints 6
_refine_ls_restrained_S_all 1.142
_refine_ls_R_factor_all 0.0650
_refine_ls_R_factor_gt 0.0596
_refine_ls_shift/su_max 0.000
_refine_ls_shift/su_mean 0.000
_refine_ls_structure_factor_coef Fsqd
_refine_ls_weighting_details 'w=1/[\s^2^(Fo^2^)+(0.0659P)^2^+2.3776P] where P=(Fo^2^+2Fc^2^)/3'
_refine_ls_weighting_scheme calc
_refine_ls_wR_factor_gt 0.1561
_refine_ls_wR_factor_ref 0.1606
_reflns_Friedel_coverage 0.000
_reflns_Friedel_fraction_full .
_reflns_Friedel_fraction_max .
_reflns_number_gt 2138
_reflns_number_total 2394
_reflns_threshold_expression 'I > 2\s(I)'
_cod_data_source_file suppl_j_ncrs-2020-0511_suppl.cif
_cod_data_source_block g
_cod_original_sg_symbol_H-M 'C 2/c'
_cod_database_code 8104921
_shelx_space_group_comment
;
The symmetry employed for this shelxl refinement is uniquely defined
by the following loop, which should always be used as a source of
symmetry information in preference to the above space-group names.
They are only intended as comments.
;
_shelx_estimated_absorpt_t_min 0.947
_shelx_estimated_absorpt_t_max 0.968

loop_
_space_group_symop_operation_xyz
'x, y, z'
'-x, y, -z+1/2'
'x+1/2, y+1/2, z'
'-x+1/2, y+1/2, -z+1/2'
'-x, -y, -z'
'x, -y, z-1/2'
'-x+1/2, -y+1/2, -z'
'x+1/2, -y+1/2, z-1/2'

loop_
_atom_site_label
_atom_site_type_symbol
_atom_site_fract_x
_atom_site_fract_y
_atom_site_fract_z
_atom_site_U_iso_or_equiv
_atom_site_adp_type
_atom_site_occupancy
_atom_site_site_symmetry_order
_atom_site_calc_flag
_atom_site_refinement_flags_posn
_atom_site_refinement_flags_adp
_atom_site_refinement_flags_occupancy
_atom_site_disorder_assembly
_atom_site_disorder_group
O1 O 0.46914(13) 0.55853(7) 0.61658(13) 0.0381(3) Uani 1 1 d D . . . .
H1A H 0.512103 0.557668 0.699199 0.046(12) Uiso 0.5 1 d DR . P . .
H1B H 0.458121 0.598732 0.606709 0.047(13) Uiso 0.5 1 d DR . P . .
O2 O 0.41901(16) 0.70573(8) 0.61734(16) 0.0508(4) Uani 1 1 d D . . . .
H2A H 0.395496 0.663810 0.591127 0.053(14) Uiso 0.5 1 d DR . P . .
H2B H 0.452627 0.708597 0.681774 0.041(14) Uiso 0.5 1 d DR . P . .
C11 C 0.55449(15) 0.51900(7) 0.56298(14) 0.0228(3) Uani 1 1 d . . . . .
C12 C 0.66149(18) 0.56954(8) 0.54064(16) 0.0310(3) Uani 1 1 d . . . . .
H12A H 0.701044 0.547822 0.482052 0.037 Uiso 1 1 calc R U . . .
H12B H 0.612199 0.614890 0.501522 0.037 Uiso 1 1 calc R U . . .
C13 C 0.7838(2) 0.58112(12) 0.6783(2) 0.0569(6) Uani 1 1 d . . . . .
H13A H 0.879306 0.589935 0.674139 0.068 Uiso 1 1 calc R U . . .
H13B H 0.760628 0.622496 0.720504 0.068 Uiso 1 1 calc R U . . .
C14 C 0.7923(2) 0.51402(11) 0.75559(19) 0.0420(4) Uani 1 1 d . . . . .
H14A H 0.789134 0.525696 0.840243 0.050 Uiso 1 1 calc R U . . .
H14B H 0.885257 0.488118 0.774205 0.050 Uiso 1 1 calc R U . . .
C15 C 0.65807(17) 0.46869(8) 0.66974(15) 0.0283(3) Uani 1 1 d . . . . .
H15A H 0.688537 0.428601 0.629862 0.034 Uiso 1 1 calc R U . . .
H15B H 0.608722 0.449434 0.722662 0.034 Uiso 1 1 calc R U . . .
C21 C 0.33227(18) 0.75472(8) 0.51522(15) 0.0289(3) Uani 1 1 d . . . . .
C22 C 0.3910(2) 0.82982(8) 0.55963(17) 0.0352(4) Uani 1 1 d . . . . .
H22A H 0.412378 0.837127 0.653302 0.042 Uiso 1 1 calc R U . . .
H22B H 0.317999 0.865813 0.505795 0.042 Uiso 1 1 calc R U . . .
C23 C 0.5330(2) 0.83506(12) 0.5397(2) 0.0498(5) Uani 1 1 d . . . . .
H23A H 0.539795 0.882085 0.503315 0.060 Uiso 1 1 calc R U . . .
H23B H 0.620992 0.828432 0.624457 0.060 Uiso 1 1 calc R U . . .
C24 C 0.5238(3) 0.77594(11) 0.4429(2) 0.0520(5) Uani 1 1 d . . . . .
H24A H 0.536037 0.795680 0.366524 0.062 Uiso 1 1 calc R U . . .
H24B H 0.601851 0.739994 0.486402 0.062 Uiso 1 1 calc R U . . .
C25 C 0.3702(2) 0.74274(9) 0.39870(18) 0.0382(4) Uani 1 1 d . . . . .
H25A H 0.297354 0.766432 0.318532 0.046 Uiso 1 1 calc R U . . .
H25B H 0.372474 0.691417 0.380487 0.046 Uiso 1 1 calc R U . . .

loop_
_atom_site_aniso_label
_atom_site_aniso_U_11
_atom_site_aniso_U_22
_atom_site_aniso_U_33
_atom_site_aniso_U_23
_atom_site_aniso_U_13
_atom_site_aniso_U_12
O1 0.0374(6) 0.0380(7) 0.0444(7) -0.0195(5) 0.0227(6) -0.0001(5)
O2 0.0448(8) 0.0457(8) 0.0513(9) 0.0304(7) 0.0103(7) 0.0117(6)
C11 0.0253(7) 0.0199(6) 0.0265(7) -0.0049(5) 0.0140(6) -0.0016(5)
C12 0.0318(8) 0.0264(7) 0.0363(8) -0.0005(6) 0.0158(7) -0.0070(6)
C13 0.0482(11) 0.0505(12) 0.0531(12) 0.0027(9) 0.0036(10) -0.0212(9)
C14 0.0315(8) 0.0492(10) 0.0377(9) 0.0023(8) 0.0074(7) -0.0057(7)
C15 0.0314(7) 0.0257(7) 0.0279(7) -0.0006(5) 0.0128(6) 0.0009(6)
C21 0.0382(8) 0.0203(6) 0.0232(7) 0.0055(5) 0.0084(6) 0.0038(6)
C22 0.0446(9) 0.0258(7) 0.0295(8) -0.0012(6) 0.0103(7) -0.0029(6)
C23 0.0478(11) 0.0464(11) 0.0515(12) -0.0025(9) 0.0177(9) -0.0111(9)
C24 0.0613(13) 0.0362(9) 0.0731(14) 0.0027(9) 0.0427(12) -0.0021(9)
C25 0.0541(11) 0.0269(8) 0.0385(9) 0.0000(6) 0.0246(8) 0.0003(7)

loop_
_atom_type_symbol
_atom_type_description
_atom_type_scat_dispersion_real
_atom_type_scat_dispersion_imag
_atom_type_scat_source
C C 0.0033 0.0016 'International Tables Vol C Tables 4.2.6.8 and 6.1.1.4'
H H 0.0000 0.0000 'International Tables Vol C Tables 4.2.6.8 and 6.1.1.4'
O O 0.0106 0.0060 'International Tables Vol C Tables 4.2.6.8 and 6.1.1.4'

loop_
_geom_angle_atom_site_label_1
_geom_angle_atom_site_label_2
_geom_angle_atom_site_label_3
_geom_angle
_geom_angle_site_symmetry_1
_geom_angle_site_symmetry_3
C11 O1 H1A 109.7 . .
C11 O1 H1B 121.5 . .
H1A O1 H1B 98.8 . .
C21 O2 H2A 109.9 . .
C21 O2 H2B 132.5 . .
H2A O2 H2B 113.5 . .
O1 C11 C12 109.12(12) . .
O1 C11 C15 108.33(12) . .
C12 C11 C15 103.10(12) . .
O1 C11 C11 108.05(14) . 5_666
C12 C11 C11 113.99(14) . 5_666
C15 C11 C11 114.03(14) . 5_666
C13 C12 C11 103.69(14) . .
C13 C12 H12A 111.0 . .
C11 C12 H12A 111.0 . .
C13 C12 H12B 111.0 . .
C11 C12 H12B 111.0 . .
H12A C12 H12B 109.0 . .
C14 C13 C12 106.66(15) . .
C14 C13 H13A 110.4 . .
C12 C13 H13A 110.4 . .
C14 C13 H13B 110.4 . .
C12 C13 H13B 110.4 . .
H13A C13 H13B 108.6 . .
C13 C14 C15 106.51(15) . .
C13 C14 H14A 110.4 . .
C15 C14 H14A 110.4 . .
C13 C14 H14B 110.4 . .
C15 C14 H14B 110.4 . .
H14A C14 H14B 108.6 . .
C11 C15 C14 105.38(13) . .
C11 C15 H15A 110.7 . .
C14 C15 H15A 110.7 . .
C11 C15 H15B 110.7 . .
C14 C15 H15B 110.7 . .
H15A C15 H15B 108.8 . .
O2 C21 C25 107.63(14) . .
O2 C21 C22 108.43(13) . .
C25 C21 C22 102.40(13) . .
O2 C21 C21 108.99(15) . 7_566
C25 C21 C21 115.21(17) . 7_566
C22 C21 C21 113.77(16) . 7_566
C21 C22 C23 105.19(15) . .
C21 C22 H22A 110.7 . .
C23 C22 H22A 110.7 . .
C21 C22 H22B 110.7 . .
C23 C22 H22B 110.7 . .
H22A C22 H22B 108.8 . .
C24 C23 C22 106.21(16) . .
C24 C23 H23A 110.5 . .
C22 C23 H23A 110.5 . .
C24 C23 H23B 110.5 . .
C22 C23 H23B 110.5 . .
H23A C23 H23B 108.7 . .
C25 C24 C23 105.91(16) . .
C25 C24 H24A 110.6 . .
C23 C24 H24A 110.6 . .
C25 C24 H24B 110.6 . .
C23 C24 H24B 110.6 . .
H24A C24 H24B 108.7 . .
C21 C25 C24 104.13(15) . .
C21 C25 H25A 110.9 . .
C24 C25 H25A 110.9 . .
C21 C25 H25B 110.9 . .
C24 C25 H25B 110.9 . .
H25A C25 H25B 108.9 . .

loop_
_geom_bond_atom_site_label_1
_geom_bond_atom_site_label_2
_geom_bond_distance
_geom_bond_site_symmetry_2
O1 C11 1.4442(16) .
O1 H1A 0.8400 .
O1 H1B 0.7662 .
O2 C21 1.4385(18) .
O2 H2A 0.8401 .
O2 H2B 0.6573 .
C11 C12 1.5310(19) .
C11 C15 1.532(2) .
C11 C11 1.544(3) 5_666
C12 C13 1.523(3) .
C12 H12A 0.9900 .
C12 H12B 0.9900 .
C13 C14 1.515(3) .
C13 H13A 0.9900 .
C13 H13B 0.9900 .
C14 C15 1.534(2) .
C14 H14A 0.9900 .
C14 H14B 0.9900 .
C15 H15A 0.9900 .
C15 H15B 0.9900 .
C21 C25 1.528(2) .
C21 C22 1.530(2) .
C21 C21 1.541(3) 7_566
C22 C23 1.533(3) .
C22 H22A 0.9900 .
C22 H22B 0.9900 .
C23 C24 1.532(3) .
C23 H23A 0.9900 .
C23 H23B 0.9900 .
C24 C25 1.531(3) .
C24 H24A 0.9900 .
C24 H24B 0.9900 .
C25 H25A 0.9900 .
C25 H25B 0.9900 .

loop_
_geom_hbond_atom_site_label_D
_geom_hbond_atom_site_label_H
_geom_hbond_atom_site_label_A
_geom_hbond_distance_DH
_geom_hbond_distance_HA
_geom_hbond_distance_DA
_geom_hbond_angle_DHA
_geom_hbond_site_symmetry_A
O1 H1A O1 0.84 2.00 2.791(3) 157.3 2_656
O1 H1B O2 0.77 2.07 2.8172(19) 167.0 .
O2 H2A O1 0.84 2.09 2.8172(19) 144.4 .
O2 H2B O2 0.66 2.07 2.717(3) 171.0 2_656

loop_
_geom_torsion_atom_site_label_1
_geom_torsion_atom_site_label_2
_geom_torsion_atom_site_label_3
_geom_torsion_atom_site_label_4
_geom_torsion
_geom_torsion_site_symmetry_1
_geom_torsion_site_symmetry_2
_geom_torsion_site_symmetry_3
_geom_torsion_site_symmetry_4
O1 C11 C12 C13 76.54(17) . . . .
C15 C11 C12 C13 -38.44(17) . . . .
C11 C11 C12 C13 -162.59(17) 5_666 . . .
C11 C12 C13 C14 29.7(2) . . . .
C12 C13 C14 C15 -9.2(2) . . . .
O1 C11 C15 C14 -82.58(15) . . . .
C12 C11 C15 C14 32.97(15) . . . .
C11 C11 C15 C14 157.08(15) 5_666 . . .
C13 C14 C15 C11 -14.9(2) . . . .
O2 C21 C22 C23 77.03(17) . . . .
C25 C21 C22 C23 -36.55(17) . . . .
C21 C21 C22 C23 -161.53(17) 7_566 . . .
C21 C22 C23 C24 19.4(2) . . . .
C22 C23 C24 C25 5.5(2) . . . .
O2 C21 C25 C24 -74.31(17) . . . .
C22 C21 C25 C24 39.86(17) . . . .
C21 C21 C25 C24 163.89(16) 7_566 . . .
C23 C24 C25 C21 -28.2(2) . . . .
